data_7041195
loop_
_publ_author_name
'Wang, Zhao-Xi'
'Wu, Lin-Fei'
'Zhang, Xuan'
'Xing, Feifei'
'Li, Ming-Xing'

_publ_section_title
;
 Structural diversity and magnetic properties of six cobalt coordination
 polymers based on 2,2'-phosphinico-dibenzoate ligand.
;
_journal_issue 48
_journal_name_full 'Dalton transactions (Cambridge, England : 2003)'
_journal_page_first 19500
_journal_page_last 19510
_journal_paper_doi 10.1039/c6dt04010a
_journal_volume 45
_journal_year 2016
_chemical_formula_moiety 'C40 H30 Co5 N2 O20 P2'
_chemical_formula_sum 'C40 H30 Co5 N2 O20 P2'
_chemical_formula_weight 1215.25
_chemical_name_systematic
; 
 ? 
;
_space_group_IT_number 14
_symmetry_cell_setting monoclinic
_symmetry_space_group_name_Hall '-P 2ybc'
_symmetry_space_group_name_H-M 'P 1 21/c 1'
_atom_sites_solution_hydrogens geom
_atom_sites_solution_primary direct
_atom_sites_solution_secondary difmap
_audit_creation_method SHELXL-97
_audit_update_record
;
2016-05-24 deposited with the CCDC.
2016-11-14 downloaded from the CCDC.
;
_cell_angle_alpha 90.00
_cell_angle_beta 96.9410(10)
_cell_angle_gamma 90.00
_cell_formula_units_Z 2
_cell_length_a 7.4500(7)
_cell_length_b 14.4810(14)
_cell_length_c 19.8029(19)
_cell_measurement_reflns_used 3735
_cell_measurement_temperature 296(2)
_cell_measurement_theta_max 27.46
_cell_measurement_theta_min 2.50
_cell_volume 2120.7(4)
_computing_cell_refinement 'Bruker SMART'
_computing_data_collection 'Bruker SMART'
_computing_data_reduction 'Bruker SAINT'
_computing_molecular_graphics 'Bruker SHELXTL'
_computing_publication_material 'Bruker SHELXTL'
_computing_structure_refinement 'Bruker SHELXTL'
_computing_structure_solution 'Bruker SHELXTL'
_diffrn_ambient_temperature 296(2)
_diffrn_measured_fraction_theta_full 0.997
_diffrn_measured_fraction_theta_max 0.997
_diffrn_measurement_device_type 'CCD area detector'
_diffrn_measurement_method 'phi and omega scans'
_diffrn_radiation_monochromator graphite
_diffrn_radiation_source 'fine-focus sealed tube'
_diffrn_radiation_type MoK\a
_diffrn_radiation_wavelength 0.71073
_diffrn_reflns_av_R_equivalents 0.0294
_diffrn_reflns_av_sigmaI/netI 0.0334
_diffrn_reflns_limit_h_max 8
_diffrn_reflns_limit_h_min -9
_diffrn_reflns_limit_k_max 17
_diffrn_reflns_limit_k_min -17
_diffrn_reflns_limit_l_max 20
_diffrn_reflns_limit_l_min -23
_diffrn_reflns_number 11273
_diffrn_reflns_theta_full 25.50
_diffrn_reflns_theta_max 25.50
_diffrn_reflns_theta_min 1.75
_exptl_absorpt_coefficient_mu 2.078
_exptl_absorpt_correction_T_max 0.901
_exptl_absorpt_correction_T_min 0.799
_exptl_absorpt_correction_type multi-scan
_exptl_absorpt_process_details 'SADABS; Bruker, 2000'
_exptl_crystal_colour needle
_exptl_crystal_density_diffrn 1.903
_exptl_crystal_density_method 'not measured'
_exptl_crystal_description purple
_exptl_crystal_F_000 1218
_exptl_crystal_size_max 0.18
_exptl_crystal_size_mid 0.09
_exptl_crystal_size_min 0.05
_refine_diff_density_max 0.342
_refine_diff_density_min -0.372
_refine_diff_density_rms 0.069
_refine_ls_extinction_method none
_refine_ls_goodness_of_fit_ref 1.054
_refine_ls_hydrogen_treatment mixed
_refine_ls_matrix_type full
_refine_ls_number_parameters 322
_refine_ls_number_reflns 3926
_refine_ls_number_restraints 4
_refine_ls_restrained_S_all 1.054
_refine_ls_R_factor_all 0.0371
_refine_ls_R_factor_gt 0.0277
_refine_ls_shift/su_max 0.001
_refine_ls_shift/su_mean 0.000
_refine_ls_structure_factor_coef Fsqd
_refine_ls_weighting_details 'calc w=1/[\s^2^(Fo^2^)+(0.0294P)^2^+0.4890P] where P=(Fo^2^+2Fc^2^)/3'
_refine_ls_weighting_scheme calc
_refine_ls_wR_factor_gt 0.0613
_refine_ls_wR_factor_ref 0.0650
_reflns_number_gt 3262
_reflns_number_total 3926
_reflns_threshold_expression >2sigma(I)
_cod_data_source_file c6dt04010a2.cif
_cod_data_source_block 1
_cod_depositor_comments
;
The following automatic conversions were performed:

'_symmetry_cell_setting' value 'Monoclinic' changed to 'monoclinic'
according to
/usr/data/users/saulius/crontab/automatic-downloads/rss-feeds/RSC/lib/dictionaries/cif_core.dic
dictionary named 'cif_core.dic' version 2.4.2 from 2011-04-26.

Automatic conversion script
Id: cif_fix_values 4268 2015-11-12 08:31:59Z antanas 

 Adding full bibliography for 7041190--7041195.cif.
;
_cod_original_sg_symbol_Hall '-P 2ybc  '
_cod_original_sg_symbol_H-M 'P2(1)/c  '
_cod_database_code 7041195

loop_
_symmetry_equiv_pos_as_xyz
'x, y, z'
'-x, y+1/2, -z+1/2'
'-x, -y, -z'
'x, -y-1/2, z-1/2'

loop_
_atom_site_label
_atom_site_type_symbol
_atom_site_fract_x
_atom_site_fract_y
_atom_site_fract_z
_atom_site_U_iso_or_equiv
_atom_site_adp_type
_atom_site_occupancy
_atom_site_symmetry_multiplicity
_atom_site_calc_flag
_atom_site_refinement_flags
C1 C -0.2426(4) 0.16738(19) 0.40290(14) 0.0276(6) Uani 1 1 d .
C2 C -0.1063(4) 0.14516(17) 0.35598(13) 0.0244(6) Uani 1 1 d .
C3 C 0.0695(4) 0.18140(17) 0.36466(13) 0.0233(6) Uani 1 1 d .
C4 C 0.1922(4) 0.15044(19) 0.32138(14) 0.0322(7) Uani 1 1 d .
H4 H 0.3111 0.1714 0.3278 0.039 Uiso 1 1 calc R
C5 C 0.1392(5) 0.08930(19) 0.26934(14) 0.0368(7) Uani 1 1 d .
H5 H 0.2217 0.0708 0.2403 0.044 Uiso 1 1 calc R
C6 C -0.0344(5) 0.05561(19) 0.26005(14) 0.0375(8) Uani 1 1 d .
H6 H -0.0702 0.0151 0.2245 0.045 Uiso 1 1 calc R
C7 C -0.1550(4) 0.08233(18) 0.30384(14) 0.0327(7) Uani 1 1 d .
H7 H -0.2713 0.0579 0.2984 0.039 Uiso 1 1 calc R
C8 C 0.1219(4) 0.22769(17) 0.51195(13) 0.0225(6) Uani 1 1 d .
C9 C 0.0806(4) 0.13607(18) 0.52358(14) 0.0313(7) Uani 1 1 d .
H9 H 0.0736 0.0943 0.4877 0.038 Uiso 1 1 calc R
C10 C 0.0498(5) 0.10550(19) 0.58704(15) 0.0402(8) Uani 1 1 d .
H10 H 0.0258 0.0434 0.5941 0.048 Uiso 1 1 calc R
C11 C 0.0546(4) 0.1671(2) 0.63976(15) 0.0415(8) Uani 1 1 d .
H11 H 0.0304 0.1472 0.6824 0.050 Uiso 1 1 calc R
C12 C 0.0954(4) 0.2586(2) 0.62958(14) 0.0346(7) Uani 1 1 d .
H12 H 0.0981 0.2999 0.6656 0.041 Uiso 1 1 calc R
C13 C 0.1325(3) 0.29005(17) 0.56659(13) 0.0222(6) Uani 1 1 d .
C14 C 0.2019(4) 0.38721(17) 0.56159(12) 0.0220(6) Uani 1 1 d .
C15 C 0.6235(4) 0.26687(19) 0.63591(14) 0.0351(7) Uani 1 1 d .
H15 H 0.6447 0.3299 0.6327 0.042 Uiso 1 1 calc R
C16 C 0.6318(4) 0.22736(19) 0.69943(14) 0.0363(7) Uani 1 1 d .
H16 H 0.6623 0.2630 0.7382 0.044 Uiso 1 1 calc R
C17 C 0.5948(4) 0.13460(18) 0.70525(13) 0.0247(6) Uani 1 1 d .
C18 C 0.5518(4) 0.08406(19) 0.64636(13) 0.0299(7) Uani 1 1 d .
H18 H 0.5229 0.0217 0.6484 0.036 Uiso 1 1 calc R
C19 C 0.5525(4) 0.12777(19) 0.58451(13) 0.0292(6) Uani 1 1 d .
H19 H 0.5286 0.0929 0.5450 0.035 Uiso 1 1 calc R
C20 C 0.6036(4) 0.09008(18) 0.77462(13) 0.0259(6) Uani 1 1 d .
Co1 Co 0.5000 0.5000 0.5000 0.01890(12) Uani 1 2 d S
Co2 Co 0.57688(5) 0.27875(2) 0.486385(17) 0.02313(10) Uani 1 1 d .
Co3 Co 0.83048(5) 0.40962(2) 0.409966(17) 0.02042(10) Uani 1 1 d .
H9A H 0.282(3) 0.4417(15) 0.4005(13) 0.031 Uiso 1 1 d D
H10A H 0.779(3) 0.4105(19) 0.5254(10) 0.031 Uiso 1 1 d D
H9B H 0.423(3) 0.4735(17) 0.3695(10) 0.031 Uiso 1 1 d D
N1 N 0.5859(3) 0.21795(15) 0.57868(11) 0.0259(5) Uani 1 1 d .
O1 O -0.3553(3) 0.11044(14) 0.41552(12) 0.0467(6) Uani 1 1 d .
O2 O -0.2307(2) 0.24798(12) 0.43049(9) 0.0272(4) Uani 1 1 d .
O3 O 0.0770(2) 0.36130(11) 0.41365(8) 0.0214(4) Uani 1 1 d .
O4 O 0.3607(2) 0.26683(12) 0.42338(9) 0.0273(4) Uani 1 1 d .
O5 O 0.1107(3) 0.45210(12) 0.58361(9) 0.0318(5) Uani 1 1 d .
O6 O 0.3489(2) 0.39560(11) 0.53753(9) 0.0239(4) Uani 1 1 d .
O7 O 0.4976(3) 0.02727(15) 0.78349(10) 0.0416(5) Uani 1 1 d .
O8 O 0.7247(3) 0.12239(14) 0.81816(9) 0.0389(5) Uani 1 1 d .
O9 O 0.3618(3) 0.48289(14) 0.40168(9) 0.0325(5) Uani 1 1 d D
O10 O 0.6996(2) 0.40317(12) 0.49242(9) 0.0215(4) Uani 1 1 d D
P1 P 0.16038(9) 0.26606(4) 0.42779(3) 0.02083(16) Uani 1 1 d .

loop_
_atom_site_aniso_label
_atom_site_aniso_U_11
_atom_site_aniso_U_22
_atom_site_aniso_U_33
_atom_site_aniso_U_23
_atom_site_aniso_U_13
_atom_site_aniso_U_12
C1 0.0226(15) 0.0265(15) 0.0319(16) -0.0009(12) -0.0039(12) -0.0014(12)
C2 0.0304(16) 0.0183(13) 0.0235(14) 0.0012(11) -0.0008(12) 0.0052(12)
C3 0.0293(15) 0.0208(13) 0.0193(14) -0.0020(10) 0.0003(11) 0.0047(12)
C4 0.0307(17) 0.0323(16) 0.0335(16) -0.0045(13) 0.0041(13) 0.0039(13)
C5 0.050(2) 0.0325(17) 0.0290(16) -0.0066(13) 0.0099(14) 0.0115(15)
C6 0.060(2) 0.0258(16) 0.0249(16) -0.0071(12) -0.0035(14) 0.0009(15)
C7 0.0398(19) 0.0249(15) 0.0309(16) -0.0013(12) -0.0055(13) -0.0032(13)
C8 0.0204(14) 0.0224(14) 0.0234(14) 0.0001(11) -0.0029(11) 0.0018(11)
C9 0.0440(19) 0.0198(14) 0.0272(15) 0.0001(12) -0.0075(13) 0.0003(13)
C10 0.055(2) 0.0209(15) 0.0421(19) 0.0083(13) -0.0035(16) -0.0069(14)
C11 0.056(2) 0.0362(18) 0.0334(18) 0.0109(14) 0.0103(15) -0.0059(16)
C12 0.048(2) 0.0299(16) 0.0267(16) -0.0027(12) 0.0074(14) -0.0055(14)
C13 0.0200(14) 0.0195(13) 0.0272(15) 0.0004(11) 0.0037(11) -0.0012(11)
C14 0.0291(16) 0.0213(14) 0.0151(13) 0.0019(10) 0.0004(11) -0.0036(12)
C15 0.049(2) 0.0238(15) 0.0307(17) 0.0023(12) -0.0010(14) -0.0046(14)
C16 0.054(2) 0.0298(16) 0.0239(16) -0.0033(12) -0.0013(14) -0.0058(14)
C17 0.0233(15) 0.0280(15) 0.0222(14) 0.0020(11) 0.0006(11) 0.0001(12)
C18 0.0391(18) 0.0249(15) 0.0249(15) 0.0028(12) 0.0001(13) -0.0071(13)
C19 0.0356(17) 0.0279(15) 0.0231(15) 0.0009(12) -0.0006(12) -0.0053(13)
C20 0.0319(17) 0.0274(15) 0.0185(14) -0.0003(11) 0.0044(12) 0.0011(13)
Co1 0.0205(3) 0.0172(2) 0.0199(3) -0.00163(19) 0.0060(2) 0.0005(2)
Co2 0.0221(2) 0.0254(2) 0.0212(2) 0.00443(14) -0.00019(15) -0.00488(15)
Co3 0.0205(2) 0.02286(19) 0.01797(19) -0.00196(14) 0.00262(14) 0.00217(15)
N1 0.0265(13) 0.0289(13) 0.0213(12) 0.0023(9) -0.0015(10) 0.0003(10)
O1 0.0434(14) 0.0331(12) 0.0668(16) -0.0116(11) 0.0193(12) -0.0120(11)
O2 0.0262(11) 0.0258(10) 0.0296(11) -0.0062(8) 0.0036(8) -0.0030(8)
O3 0.0188(10) 0.0196(9) 0.0254(10) 0.0004(7) 0.0007(8) -0.0010(7)
O4 0.0191(10) 0.0362(11) 0.0258(10) -0.0061(8) -0.0007(8) 0.0045(8)
O5 0.0431(13) 0.0185(10) 0.0367(11) -0.0034(8) 0.0171(9) 0.0001(9)
O6 0.0234(11) 0.0202(9) 0.0284(10) 0.0004(7) 0.0045(8) -0.0033(8)
O7 0.0489(14) 0.0496(13) 0.0269(11) 0.0035(9) 0.0069(10) -0.0204(11)
O8 0.0505(14) 0.0412(12) 0.0215(11) 0.0044(9) -0.0103(10) -0.0089(10)
O9 0.0357(13) 0.0398(12) 0.0228(11) -0.0047(9) 0.0064(9) -0.0150(9)
O10 0.0202(10) 0.0230(9) 0.0212(10) 0.0000(8) 0.0025(7) 0.0003(8)
P1 0.0196(4) 0.0213(4) 0.0210(4) -0.0025(3) 0.0000(3) 0.0010(3)

loop_
_atom_type_symbol
_atom_type_description
_atom_type_scat_dispersion_real
_atom_type_scat_dispersion_imag
_atom_type_scat_source
C C 0.0033 0.0016 'International Tables Vol C Tables 4.2.6.8 and 6.1.1.4'
H H 0.0000 0.0000 'International Tables Vol C Tables 4.2.6.8 and 6.1.1.4'
N N 0.0061 0.0033 'International Tables Vol C Tables 4.2.6.8 and 6.1.1.4'
O O 0.0106 0.0060 'International Tables Vol C Tables 4.2.6.8 and 6.1.1.4'
P P 0.1023 0.0942 'International Tables Vol C Tables 4.2.6.8 and 6.1.1.4'
Co Co 0.3494 0.9721 'International Tables Vol C Tables 4.2.6.8 and 6.1.1.4'

loop_
_geom_angle_atom_site_label_1
_geom_angle_atom_site_label_2
_geom_angle_atom_site_label_3
_geom_angle
_geom_angle_site_symmetry_1
_geom_angle_site_symmetry_3
O1 C1 O2 122.6(3) . .
O1 C1 C2 121.1(2) . .
O2 C1 C2 116.3(2) . .
C7 C2 C3 119.4(2) . .
C7 C2 C1 117.9(2) . .
C3 C2 C1 122.6(2) . .
C4 C3 C2 118.3(2) . .
C4 C3 P1 114.8(2) . .
C2 C3 P1 126.88(19) . .
C5 C4 C3 120.9(3) . .
C5 C4 H4 119.6 . .
C3 C4 H4 119.6 . .
C6 C5 C4 120.5(3) . .
C6 C5 H5 119.7 . .
C4 C5 H5 119.7 . .
C5 C6 C7 119.4(3) . .
C5 C6 H6 120.3 . .
C7 C6 H6 120.3 . .
C6 C7 C2 121.3(3) . .
C6 C7 H7 119.3 . .
C2 C7 H7 119.3 . .
C9 C8 C13 118.7(2) . .
C9 C8 P1 120.6(2) . .
C13 C8 P1 120.74(19) . .
C10 C9 C8 121.6(3) . .
C10 C9 H9 119.2 . .
C8 C9 H9 119.2 . .
C11 C10 C9 119.6(3) . .
C11 C10 H10 120.2 . .
C9 C10 H10 120.2 . .
C10 C11 C12 120.0(3) . .
C10 C11 H11 120.0 . .
C12 C11 H11 120.0 . .
C11 C12 C13 121.2(3) . .
C11 C12 H12 119.4 . .
C13 C12 H12 119.4 . .
C12 C13 C8 118.9(2) . .
C12 C13 C14 118.3(2) . .
C8 C13 C14 122.5(2) . .
O6 C14 O5 126.1(2) . .
O6 C14 C13 116.0(2) . .
O5 C14 C13 117.9(2) . .
N1 C15 C16 122.4(3) . .
N1 C15 H15 118.8 . .
C16 C15 H15 118.8 . .
C15 C16 C17 119.6(3) . .
C15 C16 H16 120.2 . .
C17 C16 H16 120.2 . .
C16 C17 C18 118.3(2) . .
C16 C17 C20 120.3(2) . .
C18 C17 C20 121.4(2) . .
C19 C18 C17 118.8(3) . .
C19 C18 H18 120.6 . .
C17 C18 H18 120.6 . .
N1 C19 C18 123.1(2) . .
N1 C19 H19 118.5 . .
C18 C19 H19 118.5 . .
O7 C20 O8 126.5(2) . .
O7 C20 C17 119.1(2) . .
O8 C20 C17 114.4(2) . .
O10 Co1 O10 180.00(9) . 3_666
O10 Co1 O6 87.59(7) . .
O10 Co1 O6 92.41(7) 3_666 .
O10 Co1 O6 92.41(7) . 3_666
O10 Co1 O6 87.59(7) 3_666 3_666
O6 Co1 O6 180.00(6) . 3_666
O10 Co1 O9 82.58(8) . 3_666
O10 Co1 O9 97.42(7) 3_666 3_666
O6 Co1 O9 88.88(7) . 3_666
O6 Co1 O9 91.12(7) 3_666 3_666
O10 Co1 O9 97.42(7) . .
O10 Co1 O9 82.58(8) 3_666 .
O6 Co1 O9 91.12(7) . .
O6 Co1 O9 88.88(7) 3_666 .
O9 Co1 O9 180.0 3_666 .
O4 Co2 O2 103.01(8) . 1_655
O4 Co2 O10 117.19(8) . .
O2 Co2 O10 83.09(7) 1_655 .
O4 Co2 N1 118.76(9) . .
O2 Co2 N1 117.61(8) 1_655 .
O10 Co2 N1 111.71(8) . .
O8 Co3 O3 102.80(8) 4_565 1_655
O8 Co3 O10 124.60(8) 4_565 .
O3 Co3 O10 119.98(7) 1_655 .
O8 Co3 O5 110.47(8) 4_565 3_666
O3 Co3 O5 98.87(7) 1_655 3_666
O10 Co3 O5 96.69(7) . 3_666
C19 N1 C15 117.8(2) . .
C19 N1 Co2 121.13(17) . .
C15 N1 Co2 121.06(18) . .
C1 O2 Co2 115.26(17) . 1_455
P1 O3 Co3 133.60(10) . 1_455
P1 O4 Co2 136.20(11) . .
C14 O5 Co3 128.75(17) . 3_666
C14 O6 Co1 138.10(16) . .
C20 O8 Co3 136.52(18) . 4_566
Co1 O9 H9A 112.0(19) . .
Co1 O9 H9B 118.0(19) . .
H9A O9 H9B 108.2(19) . .
Co3 O10 Co2 104.79(8) . .
Co3 O10 Co1 117.00(8) . .
Co2 O10 Co1 106.62(8) . .
Co3 O10 H10A 105(2) . .
Co2 O10 H10A 116(2) . .
Co1 O10 H10A 108(2) . .
O4 P1 O3 111.57(10) . .
O4 P1 C8 108.88(11) . .
O3 P1 C8 109.88(10) . .
O4 P1 C3 104.71(11) . .
O3 P1 C3 111.91(11) . .
C8 P1 C3 109.74(12) . .

loop_
_geom_bond_atom_site_label_1
_geom_bond_atom_site_label_2
_geom_bond_distance
_geom_bond_site_symmetry_2
C1 O1 1.224(3) .
C1 O2 1.287(3) .
C1 C2 1.492(4) .
C2 C7 1.391(4) .
C2 C3 1.402(4) .
C3 C4 1.400(4) .
C3 P1 1.822(3) .
C4 C5 1.380(4) .
C4 H4 0.9300 .
C5 C6 1.374(4) .
C5 H5 0.9300 .
C6 C7 1.378(4) .
C6 H6 0.9300 .
C7 H7 0.9300 .
C8 C9 1.387(4) .
C8 C13 1.404(4) .
C8 P1 1.812(3) .
C9 C10 1.378(4) .
C9 H9 0.9300 .
C10 C11 1.370(4) .
C10 H10 0.9300 .
C11 C12 1.379(4) .
C11 H11 0.9300 .
C12 C13 1.387(4) .
C12 H12 0.9300 .
C13 C14 1.506(3) .
C14 O6 1.252(3) .
C14 O5 1.267(3) .
C15 N1 1.337(3) .
C15 C16 1.377(4) .
C15 H15 0.9300 .
C16 C17 1.379(4) .
C16 H16 0.9300 .
C17 C18 1.381(4) .
C17 C20 1.512(4) .
C18 C19 1.379(4) .
C18 H18 0.9300 .
C19 N1 1.337(3) .
C19 H19 0.9300 .
C20 O7 1.231(3) .
C20 O8 1.260(3) .
Co1 O10 2.0625(17) .
Co1 O10 2.0625(17) 3_666
Co1 O6 2.0755(17) .
Co1 O6 2.0755(17) 3_666
Co1 O9 2.1043(19) 3_666
Co1 O9 2.1043(19) .
Co2 O4 1.9220(18) .
Co2 O2 1.9656(18) 1_655
Co2 O10 2.0173(18) .
Co2 N1 2.023(2) .
Co3 O8 1.9481(19) 4_565
Co3 O3 1.9584(17) 1_655
Co3 O10 2.0027(17) .
Co3 O5 2.0504(18) 3_666
O2 Co2 1.9656(18) 1_455
O3 P1 1.5246(18) .
O3 Co3 1.9584(17) 1_455
O4 P1 1.5056(19) .
O5 Co3 2.0504(18) 3_666
O8 Co3 1.9481(19) 4_566
O9 H9A 0.838(10) .
O9 H9B 0.840(10) .
O10 H10A 0.834(10) .

loop_
_geom_hbond_atom_site_label_D
_geom_hbond_atom_site_label_H
_geom_hbond_atom_site_label_A
_geom_hbond_distance_DH
_geom_hbond_distance_HA
_geom_hbond_distance_DA
_geom_hbond_angle_DHA
_geom_hbond_site_symmetry_A
O9 H9A O3 0.838(10) 1.965(10) 2.789(3) 167(2) .
O9 H9A O4 0.838(10) 2.63(2) 3.158(3) 123(2) .
O9 H9B O7 0.840(10) 1.854(13) 2.664(3) 162(3) 4_565
